data_4079358
loop_
_publ_author_name
'Zhang, Pengrong'
'Berg, David J.'
'Mitchell, Reginald H.'
'Oliver, Allen'
'Patrick, Brian'

_publ_section_title
;
 Platinum Complexes of Alkynyl-Substituted Dimethyldihydropyrenes
;
_journal_issue 23
_journal_name_full Organometallics
_journal_page_first 8121
_journal_paper_doi 10.1021/om3007008
_journal_volume 31
_journal_year 2012
_chemical_formula_sum 'C104 H104 P2 Pt'
_chemical_formula_weight 1610.90
_chemical_name_systematic
;
 ?
;
_space_group_IT_number 15
_symmetry_cell_setting monoclinic
_symmetry_space_group_name_Hall '-C 2yc'
_symmetry_space_group_name_H-M 'C 1 2/c 1'
_atom_sites_solution_hydrogens geom
_atom_sites_solution_primary direct
_atom_sites_solution_secondary difmap
_audit_creation_method SHELXL-97
_cell_angle_alpha 90.00
_cell_angle_beta 93.428(2)
_cell_angle_gamma 90.00
_cell_formula_units_Z 4
_cell_length_a 15.6482(7)
_cell_length_b 23.2366(10)
_cell_length_c 24.2319(11)
_cell_measurement_reflns_used 6853
_cell_measurement_temperature 173(2)
_cell_measurement_theta_max 21.82
_cell_measurement_theta_min 2.25
_cell_volume 8795.2(7)
_computing_structure_refinement 'SHELXL-97 (Sheldrick, 1997)'
_diffrn_ambient_temperature 173(2)
_diffrn_measured_fraction_theta_full 0.984
_diffrn_measured_fraction_theta_max 0.984
_diffrn_measurement_device_type 'Bruker X8 APEX II'
_diffrn_measurement_method 'area detector'
_diffrn_radiation_monochromator graphite
_diffrn_radiation_source 'fine-focus sealed tube'
_diffrn_radiation_type MoK\a
_diffrn_radiation_wavelength 0.71073
_diffrn_reflns_av_R_equivalents 0.055
_diffrn_reflns_av_sigmaI/netI 0.0537
_diffrn_reflns_limit_h_max 16
_diffrn_reflns_limit_h_min -16
_diffrn_reflns_limit_k_max 25
_diffrn_reflns_limit_k_min 0
_diffrn_reflns_limit_l_max 26
_diffrn_reflns_limit_l_min 0
_diffrn_reflns_number 5746
_diffrn_reflns_theta_full 22.61
_diffrn_reflns_theta_max 22.61
_diffrn_reflns_theta_min 1.94
_exptl_absorpt_coefficient_mu 1.677
_exptl_absorpt_correction_T_max 0.889
_exptl_absorpt_correction_T_min 0.728
_exptl_absorpt_correction_type multi-scan
_exptl_crystal_colour black
_exptl_crystal_density_diffrn 1.217
_exptl_crystal_density_method 'not measured'
_exptl_crystal_description plate
_exptl_crystal_F_000 3344
_exptl_crystal_size_max 0.60
_exptl_crystal_size_mid 0.50
_exptl_crystal_size_min 0.07
_platon_squeeze_details
;
;
_refine_diff_density_max 1.355
_refine_diff_density_min -4.198
_refine_diff_density_rms 0.115
_refine_ls_extinction_method none
_refine_ls_goodness_of_fit_ref 1.194
_refine_ls_hydrogen_treatment constr
_refine_ls_matrix_type full
_refine_ls_number_parameters 381
_refine_ls_number_reflns 5746
_refine_ls_number_restraints 1
_refine_ls_restrained_S_all 1.195
_refine_ls_R_factor_all 0.0712
_refine_ls_R_factor_gt 0.0593
_refine_ls_shift/su_max 0.001
_refine_ls_shift/su_mean 0.000
_refine_ls_structure_factor_coef Fsqd
_refine_ls_weighting_details 'calc w=1/[\s^2^(Fo^2^)+(0.0195P)^2^+116.6627P] where P=(Fo^2^+2Fc^2^)/3'
_refine_ls_weighting_scheme calc
_refine_ls_wR_factor_gt 0.1208
_refine_ls_wR_factor_ref 0.1237
_reflns_number_gt 4992
_reflns_number_total 5746
_reflns_threshold_expression >2sigma(I)
_cod_data_source_file om3007008_si_008.cif
_cod_data_source_block db004
_cod_original_sg_symbol_H-M 'C 2/c'
_cod_database_code 4079358

loop_
_symmetry_equiv_pos_as_xyz
'x, y, z'
'-x, y, -z+1/2'
'x+1/2, y+1/2, z'
'-x+1/2, y+1/2, -z+1/2'
'-x, -y, -z'
'x, -y, z-1/2'
'-x+1/2, -y+1/2, -z'
'x+1/2, -y+1/2, z-1/2'

loop_
_atom_site_label
_atom_site_type_symbol
_atom_site_fract_x
_atom_site_fract_y
_atom_site_fract_z
_atom_site_U_iso_or_equiv
_atom_site_adp_type
_atom_site_occupancy
_atom_site_symmetry_multiplicity
_atom_site_calc_flag
_atom_site_refinement_flags
_atom_site_disorder_assembly
_atom_site_disorder_group
C1 C 0.0789(5) 0.7439(3) 0.7257(4) 0.038(2) Uani 1 1 d . . .
C2 C 0.1220(6) 0.7815(4) 0.7090(4) 0.053(3) Uani 1 1 d . . .
C3 C 0.1786(5) 0.8242(4) 0.6872(4) 0.055(3) Uani 1 1 d . . .
C4 C 0.2681(5) 0.8088(4) 0.6895(4) 0.060(3) Uani 1 1 d . A .
H4 H 0.2866 0.7750 0.7087 0.072 Uiso 1 1 calc R . .
C5 C 0.3262(5) 0.8418(3) 0.6647(4) 0.038(2) Uani 1 1 d . . .
C6 C 0.4144(5) 0.8285(3) 0.6650(4) 0.040(2) Uani 1 1 d . A .
H6 H 0.4333 0.7936 0.6822 0.048 Uiso 1 1 calc R . .
C7 C 0.4731(5) 0.8619(4) 0.6426(3) 0.038(2) Uani 1 1 d . . .
C8 C 0.4444(5) 0.9169(3) 0.6203(3) 0.037(2) Uani 1 1 d . A .
H8 H 0.4866 0.9427 0.6082 0.044 Uiso 1 1 calc R . .
C9 C 0.3620(5) 0.9341(3) 0.6157(3) 0.0304(19) Uani 1 1 d . . .
C10 C 0.3322(5) 0.9878(3) 0.5910(3) 0.034(2) Uani 1 1 d . A .
C11 C 0.3908(6) 1.0282(3) 0.5712(3) 0.043(2) Uani 1 1 d . . .
C12 C 0.3625(7) 1.0763(4) 0.5433(4) 0.061(3) Uani 1 1 d . A .
H12 H 0.4030 1.1031 0.5309 0.074 Uiso 1 1 calc R . .
C13 C 0.2764(7) 1.0866(4) 0.5328(4) 0.062(3) Uani 1 1 d . . .
H13 H 0.2576 1.1191 0.5116 0.075 Uiso 1 1 calc R A .
C14 C 0.2175(6) 1.0491(4) 0.5533(4) 0.053(3) Uani 1 1 d . A .
H14 H 0.1582 1.0566 0.5462 0.064 Uiso 1 1 calc R . .
C15 C 0.2430(5) 1.0003(3) 0.5843(3) 0.035(2) Uani 1 1 d . . .
C16 C 0.1802(5) 0.9639(3) 0.6099(3) 0.037(2) Uani 1 1 d . A .
C17 C 0.0964(5) 0.9744(4) 0.6095(4) 0.043(2) Uani 1 1 d . . .
H17 H 0.0752 1.0070 0.5894 0.051 Uiso 1 1 calc R A .
C18 C 0.0354(5) 0.9400(4) 0.6376(4) 0.047(2) Uani 1 1 d . A .
C19 C 0.0632(5) 0.8914(4) 0.6622(4) 0.055(3) Uani 1 1 d . . .
H19 H 0.0228 0.8670 0.6783 0.066 Uiso 1 1 calc R A .
C20 C 0.1503(5) 0.8748(4) 0.6650(4) 0.051(3) Uani 1 1 d . A .
C21 C 0.2168(6) 0.9206(5) 0.6527(5) 0.029(3) Uiso 0.732(18) 1 d P A 1
C22 C 0.2443(8) 0.9535(5) 0.7063(4) 0.031(3) Uiso 0.732(18) 1 d P A 1
H22A H 0.1948 0.9738 0.7198 0.047 Uiso 0.732(18) 1 calc PR A 1
H22B H 0.2890 0.9814 0.6986 0.047 Uiso 0.732(18) 1 calc PR A 1
H22C H 0.2665 0.9262 0.7345 0.047 Uiso 0.732(18) 1 calc PR A 1
C23 C 0.2935(8) 0.8888(6) 0.6271(6) 0.031(4) Uiso 0.732(18) 1 d P A 1
C24 C 0.2648(9) 0.8597(5) 0.5723(5) 0.040(4) Uiso 0.732(18) 1 d P A 1
H24A H 0.3135 0.8395 0.5575 0.060 Uiso 0.732(18) 1 calc PR A 1
H24B H 0.2435 0.8889 0.5457 0.060 Uiso 0.732(18) 1 calc PR A 1
H24C H 0.2191 0.8321 0.5786 0.060 Uiso 0.732(18) 1 calc PR A 1
C25 C 0.5663(5) 0.8456(4) 0.6410(4) 0.043(2) Uani 1 1 d . A .
C26 C 0.6192(6) 0.8883(5) 0.6782(5) 0.084(4) Uani 1 1 d . . .
H26A H 0.6009 0.9277 0.6694 0.126 Uiso 1 1 calc R A .
H26B H 0.6801 0.8840 0.6716 0.126 Uiso 1 1 calc R . .
H26C H 0.6102 0.8801 0.7171 0.126 Uiso 1 1 calc R . .
C27 C 0.5931(7) 0.8488(6) 0.5831(5) 0.090(4) Uani 1 1 d . . .
H27A H 0.5531 0.8266 0.5589 0.135 Uiso 1 1 calc R A .
H27B H 0.6509 0.8329 0.5814 0.135 Uiso 1 1 calc R . .
H27C H 0.5930 0.8891 0.5711 0.135 Uiso 1 1 calc R . .
C28 C 0.5868(7) 0.7860(5) 0.6654(5) 0.077(3) Uani 1 1 d . . .
H28A H 0.5673 0.7839 0.7030 0.115 Uiso 1 1 calc R A .
H28B H 0.6488 0.7794 0.6663 0.115 Uiso 1 1 calc R . .
H28C H 0.5575 0.7565 0.6423 0.115 Uiso 1 1 calc R . .
C29 C -0.0577(6) 0.9613(4) 0.6356(5) 0.059(3) Uani 1 1 d . . .
C30 C -0.0620(7) 1.0198(5) 0.6621(6) 0.092(4) Uani 1 1 d . A .
H30A H -0.1218 1.0326 0.6614 0.139 Uiso 1 1 calc R . .
H30B H -0.0285 1.0473 0.6416 0.139 Uiso 1 1 calc R . .
H30C H -0.0387 1.0176 0.7004 0.139 Uiso 1 1 calc R . .
C31 C -0.1143(6) 0.9211(6) 0.6675(6) 0.100(5) Uani 1 1 d . A .
H31A H -0.0929 0.9196 0.7063 0.150 Uiso 1 1 calc R . .
H31B H -0.1131 0.8824 0.6515 0.150 Uiso 1 1 calc R . .
H31C H -0.1732 0.9356 0.6652 0.150 Uiso 1 1 calc R . .
C32 C -0.0940(7) 0.9645(6) 0.5762(5) 0.092(4) Uani 1 1 d . A .
H32A H -0.1548 0.9748 0.5756 0.137 Uiso 1 1 calc R . .
H32B H -0.0878 0.9270 0.5584 0.137 Uiso 1 1 calc R . .
H32C H -0.0630 0.9937 0.5562 0.137 Uiso 1 1 calc R . .
C33 C -0.0493(5) 0.5443(3) 0.7451(3) 0.0337(19) Uani 1 1 d . . .
H33A H -0.0740 0.5110 0.7639 0.040 Uiso 1 1 calc R . .
H33B H -0.0653 0.5414 0.7050 0.040 Uiso 1 1 calc R . .
C34 C -0.0945(7) 0.6027(5) 0.8493(3) 0.033(3) Uiso 0.61(2) 1 d PGD B 1
C35 C -0.0593(8) 0.6436(4) 0.8858(4) 0.033(3) Uiso 0.61(2) 1 d PG B 1
H35 H -0.0320 0.6767 0.8720 0.039 Uiso 0.61(2) 1 calc PR B 1
C36 C -0.0642(8) 0.6361(5) 0.9424(3) 0.059(5) Uiso 0.61(2) 1 d PG B 1
H36 H -0.0401 0.6641 0.9674 0.070 Uiso 0.61(2) 1 calc PR B 1
C37 C -0.1042(8) 0.5877(6) 0.9625(3) 0.047(4) Uiso 0.61(2) 1 d PG B 1
H37 H -0.1075 0.5826 1.0012 0.056 Uiso 0.61(2) 1 calc PR B 1
C38 C -0.1394(7) 0.5468(5) 0.9260(5) 0.043(4) Uiso 0.61(2) 1 d PG B 1
H38 H -0.1667 0.5137 0.9398 0.051 Uiso 0.61(2) 1 calc PR B 1
C39 C -0.1345(7) 0.5543(4) 0.8694(4) 0.031(4) Uiso 0.61(2) 1 d PG B 1
H39 H -0.1586 0.5263 0.8444 0.037 Uiso 0.61(2) 1 calc PR B 1
C40 C -0.2037(9) 0.6209(7) 0.7509(8) 0.024(6) Uiso 0.61(2) 1 d P B 1
C41 C -0.2629(9) 0.6429(8) 0.7852(7) 0.045(4) Uiso 0.61(2) 1 d P B 1
H41 H -0.2443 0.6527 0.8221 0.054 Uiso 0.61(2) 1 calc PR B 1
C42 C -0.3461(9) 0.6510(7) 0.7689(7) 0.048(4) Uiso 0.61(2) 1 d P B 1
H42 H -0.3850 0.6660 0.7938 0.058 Uiso 0.61(2) 1 calc PR B 1
C43 C -0.3728(10) 0.6377(7) 0.7171(9) 0.049(4) Uiso 0.61(2) 1 d P B 1
H43 H -0.4320 0.6413 0.7068 0.059 Uiso 0.61(2) 1 calc PR B 1
C44 C -0.3191(11) 0.6190(7) 0.6779(7) 0.056(5) Uiso 0.61(2) 1 d P B 1
H44 H -0.3381 0.6130 0.6404 0.068 Uiso 0.61(2) 1 calc PR B 1
C45 C -0.2318(11) 0.6093(7) 0.6981(7) 0.052(5) Uiso 0.61(2) 1 d P B 1
H45 H -0.1924 0.5943 0.6734 0.063 Uiso 0.61(2) 1 calc PR B 1
P1 P -0.09081(13) 0.61213(8) 0.77294(9) 0.0283(5) Uani 1 1 d . . .
Pt1 Pt 0.0000 0.682710(18) 0.7500 0.02864(16) Uani 1 2 d S . .
C21B C 0.2120(18) 0.9014(13) 0.6174(14) 0.032(9) Uiso 0.268(18) 1 d P A 2
C23B C 0.2961(19) 0.9016(14) 0.6460(15) 0.023(9) Uiso 0.268(18) 1 d P A 2
C22B C 0.215(2) 0.8721(15) 0.5593(13) 0.040(10) Uiso 0.268(18) 1 d P A 2
H22D H 0.2467 0.8967 0.5348 0.061 Uiso 0.268(18) 1 calc PR A 2
H22E H 0.1566 0.8665 0.5434 0.061 Uiso 0.268(18) 1 calc PR A 2
H22F H 0.2438 0.8347 0.5634 0.061 Uiso 0.268(18) 1 calc PR A 2
C24B C 0.293(3) 0.9335(17) 0.7059(15) 0.058(12) Uiso 0.268(18) 1 d P A 2
H24D H 0.2516 0.9651 0.7030 0.087 Uiso 0.268(18) 1 calc PR A 2
H24E H 0.3499 0.9488 0.7169 0.087 Uiso 0.268(18) 1 calc PR A 2
H24F H 0.2759 0.9058 0.7336 0.087 Uiso 0.268(18) 1 calc PR A 2
C34B C -0.1055(11) 0.5917(6) 0.8410(4) 0.022(6) Uiso 0.39(2) 1 d PGD B 2
C35B C -0.0793(11) 0.6311(6) 0.8817(5) 0.034(6) Uiso 0.39(2) 1 d PG B 2
H35B H -0.0534 0.6663 0.8718 0.041 Uiso 0.39(2) 1 calc PR B 2
C36B C -0.0911(12) 0.6191(7) 0.9369(5) 0.042(6) Uiso 0.39(2) 1 d PG B 2
H36B H -0.0732 0.6460 0.9647 0.050 Uiso 0.39(2) 1 calc PR B 2
C37B C -0.1290(11) 0.5676(7) 0.9514(5) 0.028(6) Uiso 0.39(2) 1 d PG B 2
H37B H -0.1371 0.5594 0.9891 0.034 Uiso 0.39(2) 1 calc PR B 2
C38B C -0.1552(10) 0.5282(6) 0.9107(6) 0.031(6) Uiso 0.39(2) 1 d PG B 2
H38B H -0.1812 0.4930 0.9206 0.038 Uiso 0.39(2) 1 calc PR B 2
C39B C -0.1434(10) 0.5402(6) 0.8555(6) 0.039(6) Uiso 0.39(2) 1 d PG B 2
H39B H -0.1613 0.5133 0.8277 0.047 Uiso 0.39(2) 1 calc PR B 2
C40B C -0.1972(9) 0.6174(9) 0.7405(8) 0.036(14) Uiso 0.39(2) 1 d PG B 2
C41B C -0.2673(12) 0.6164(11) 0.7731(7) 0.057(8) Uiso 0.39(2) 1 d PG B 2
H41B H -0.2593 0.6092 0.8117 0.069 Uiso 0.39(2) 1 calc PR B 2
C42B C -0.3491(10) 0.6258(11) 0.7493(10) 0.077(10) Uiso 0.39(2) 1 d PG B 2
H42B H -0.3970 0.6251 0.7716 0.092 Uiso 0.39(2) 1 calc PR B 2
C43B C -0.3608(9) 0.6364(9) 0.6929(9) 0.053(8) Uiso 0.39(2) 1 d PG B 2
H43B H -0.4167 0.6429 0.6766 0.064 Uiso 0.39(2) 1 calc PR B 2
C44B C -0.2907(12) 0.6374(9) 0.6603(6) 0.063(9) Uiso 0.39(2) 1 d PG B 2
H44B H -0.2987 0.6446 0.6217 0.076 Uiso 0.39(2) 1 calc PR B 2
C45B C -0.2089(10) 0.6280(9) 0.6841(7) 0.043(7) Uiso 0.39(2) 1 d PG B 2
H45B H -0.1609 0.6287 0.6618 0.052 Uiso 0.39(2) 1 calc PR B 2

loop_
_atom_site_aniso_label
_atom_site_aniso_U_11
_atom_site_aniso_U_22
_atom_site_aniso_U_33
_atom_site_aniso_U_23
_atom_site_aniso_U_13
_atom_site_aniso_U_12
C1 0.021(4) 0.026(5) 0.068(6) 0.009(4) 0.013(4) 0.006(4)
C2 0.042(5) 0.037(5) 0.081(7) 0.015(5) 0.017(5) -0.004(5)
C3 0.038(5) 0.045(6) 0.084(7) 0.012(6) 0.012(5) -0.019(5)
C4 0.043(5) 0.040(6) 0.097(8) 0.034(6) 0.011(5) -0.002(5)
C5 0.029(5) 0.034(5) 0.053(6) 0.007(4) 0.007(4) -0.005(4)
C6 0.044(5) 0.019(5) 0.058(6) 0.011(4) 0.006(4) 0.004(4)
C7 0.032(5) 0.039(5) 0.044(5) 0.003(4) 0.002(4) -0.008(4)
C8 0.034(5) 0.036(5) 0.040(5) 0.004(4) 0.009(4) -0.018(4)
C9 0.031(5) 0.032(5) 0.029(5) 0.001(4) 0.003(4) -0.016(4)
C10 0.041(5) 0.033(5) 0.029(5) 0.001(4) 0.002(4) -0.007(4)
C11 0.055(6) 0.031(5) 0.044(5) 0.012(4) 0.012(5) -0.014(4)
C12 0.070(7) 0.042(6) 0.073(7) 0.028(5) 0.015(6) -0.012(5)
C13 0.076(8) 0.042(6) 0.069(7) 0.034(5) 0.009(6) -0.005(5)
C14 0.051(6) 0.053(6) 0.054(6) 0.015(5) -0.008(5) -0.007(5)
C15 0.040(5) 0.030(5) 0.036(5) 0.007(4) -0.002(4) -0.011(4)
C16 0.030(5) 0.033(5) 0.048(5) 0.006(4) -0.001(4) -0.007(4)
C17 0.034(5) 0.032(5) 0.062(6) 0.002(4) 0.002(4) 0.003(4)
C18 0.029(5) 0.053(6) 0.059(6) 0.006(5) -0.006(4) -0.005(4)
C19 0.030(5) 0.051(6) 0.083(8) 0.020(6) 0.006(5) -0.009(5)
C20 0.033(5) 0.036(5) 0.085(7) 0.023(5) 0.003(5) -0.010(4)
C25 0.032(5) 0.058(6) 0.041(5) -0.002(5) 0.004(4) -0.006(4)
C26 0.046(6) 0.072(8) 0.131(11) -0.016(8) -0.020(7) -0.008(6)
C27 0.068(8) 0.128(11) 0.078(8) 0.018(8) 0.029(7) 0.039(7)
C28 0.053(7) 0.079(8) 0.098(9) 0.031(7) 0.003(6) 0.018(6)
C29 0.036(5) 0.059(7) 0.082(8) -0.001(6) 0.001(5) 0.005(5)
C30 0.056(7) 0.090(9) 0.132(12) -0.026(8) 0.012(7) 0.007(7)
C31 0.032(6) 0.115(11) 0.154(13) 0.040(9) 0.020(7) 0.006(6)
C32 0.047(7) 0.133(12) 0.092(10) -0.010(8) -0.022(6) 0.013(7)
C33 0.036(4) 0.019(4) 0.048(5) -0.003(4) 0.008(4) -0.006(3)
P1 0.0277(11) 0.0223(11) 0.0359(13) 0.0012(9) 0.0104(10) -0.0014(9)
Pt1 0.0252(2) 0.0162(2) 0.0460(3) 0.000 0.01545(19) 0.000

loop_
_atom_type_symbol
_atom_type_description
_atom_type_scat_dispersion_real
_atom_type_scat_dispersion_imag
_atom_type_scat_source
C C 0.0033 0.0016 'International Tables Vol C Tables 4.2.6.8 and 6.1.1.4'
H H 0.0000 0.0000 'International Tables Vol C Tables 4.2.6.8 and 6.1.1.4'
P P 0.1023 0.0942 'International Tables Vol C Tables 4.2.6.8 and 6.1.1.4'
Pt Pt -1.7033 8.3905 'International Tables Vol C Tables 4.2.6.8 and 6.1.1.4'

loop_
_geom_angle_atom_site_label_1
_geom_angle_atom_site_label_2
_geom_angle_atom_site_label_3
_geom_angle
_geom_angle_site_symmetry_1
_geom_angle_site_symmetry_3
C2 C1 Pt1 175.9(8) . .
C1 C2 C3 175.9(10) . .
C20 C3 C4 121.5(8) . .
C20 C3 C2 123.1(8) . .
C4 C3 C2 115.4(8) . .
C5 C4 C3 121.2(8) . .
C5 C4 H4 119.4 . .
C3 C4 H4 119.4 . .
C4 C5 C6 123.6(8) . .
C4 C5 C23 117.9(8) . .
C6 C5 C23 117.6(8) . .
C4 C5 C23B 116.2(13) . .
C6 C5 C23B 119.0(13) . .
C23 C5 C23B 20.8(13) . .
C7 C6 C5 124.2(8) . .
C7 C6 H6 117.9 . .
C5 C6 H6 117.9 . .
C6 C7 C8 117.2(7) . .
C6 C7 C25 123.4(8) . .
C8 C7 C25 119.3(7) . .
C9 C8 C7 124.5(7) . .
C9 C8 H8 117.8 . .
C7 C8 H8 117.8 . .
C8 C9 C10 124.9(7) . .
C8 C9 C23B 119.3(13) . .
C10 C9 C23B 114.9(13) . .
C8 C9 C23 117.1(8) . .
C10 C9 C23 116.9(8) . .
C23B C9 C23 20.6(13) . .
C11 C10 C15 118.4(7) . .
C11 C10 C9 120.8(7) . .
C15 C10 C9 120.7(7) . .
C12 C11 C10 120.9(8) . .
C11 C12 C13 121.2(8) . .
C11 C12 H12 119.4 . .
C13 C12 H12 119.4 . .
C12 C13 C14 119.4(9) . .
C12 C13 H13 120.3 . .
C14 C13 H13 120.3 . .
C13 C14 C15 121.8(9) . .
C13 C14 H14 119.1 . .
C15 C14 H14 119.1 . .
C14 C15 C10 118.0(7) . .
C14 C15 C16 121.1(8) . .
C10 C15 C16 120.9(7) . .
C17 C16 C15 125.3(8) . .
C17 C16 C21 116.9(8) . .
C15 C16 C21 115.7(7) . .
C17 C16 C21B 118.9(13) . .
C15 C16 C21B 112.0(12) . .
C21 C16 C21B 36.5(11) . .
C16 C17 C18 124.9(8) . .
C16 C17 H17 117.6 . .
C18 C17 H17 117.6 . .
C19 C18 C17 118.1(8) . .
C19 C18 C29 124.6(8) . .
C17 C18 C29 117.2(8) . .
C18 C19 C20 122.5(8) . .
C18 C19 H19 118.7 . .
C20 C19 H19 118.7 . .
C3 C20 C19 123.1(8) . .
C3 C20 C21 118.1(8) . .
C19 C20 C21 117.8(8) . .
C3 C20 C21B 114.1(12) . .
C19 C20 C21B 117.5(12) . .
C21 C20 C21B 34.8(10) . .
C20 C21 C16 110.9(8) . .
C20 C21 C22 109.8(9) . .
C16 C21 C22 108.5(8) . .
C20 C21 C23 107.2(9) . .
C16 C21 C23 107.8(9) . .
C22 C21 C23 112.6(10) . .
C5 C23 C24 106.1(10) . .
C5 C23 C9 113.1(9) . .
C24 C23 C9 108.5(9) . .
C5 C23 C21 110.3(10) . .
C24 C23 C21 111.0(11) . .
C9 C23 C21 107.9(10) . .
C27 C25 C7 109.8(8) . .
C27 C25 C28 110.1(9) . .
C7 C25 C28 113.4(7) . .
C27 C25 C26 110.2(9) . .
C7 C25 C26 108.0(7) . .
C28 C25 C26 105.3(8) . .
C25 C26 H26A 109.5 . .
C25 C26 H26B 109.5 . .
H26A C26 H26B 109.5 . .
C25 C26 H26C 109.5 . .
H26A C26 H26C 109.5 . .
H26B C26 H26C 109.5 . .
C25 C27 H27A 109.5 . .
C25 C27 H27B 109.5 . .
H27A C27 H27B 109.5 . .
C25 C27 H27C 109.5 . .
H27A C27 H27C 109.5 . .
H27B C27 H27C 109.5 . .
C25 C28 H28A 109.5 . .
C25 C28 H28B 109.5 . .
H28A C28 H28B 109.5 . .
C25 C28 H28C 109.5 . .
H28A C28 H28C 109.5 . .
H28B C28 H28C 109.5 . .
C30 C29 C32 109.7(10) . .
C30 C29 C31 107.0(10) . .
C32 C29 C31 108.3(9) . .
C30 C29 C18 110.1(8) . .
C32 C29 C18 110.3(8) . .
C31 C29 C18 111.3(8) . .
C29 C30 H30A 109.5 . .
C29 C30 H30B 109.5 . .
H30A C30 H30B 109.5 . .
C29 C30 H30C 109.5 . .
H30A C30 H30C 109.5 . .
H30B C30 H30C 109.5 . .
C29 C31 H31A 109.5 . .
C29 C31 H31B 109.5 . .
H31A C31 H31B 109.5 . .
C29 C31 H31C 109.5 . .
H31A C31 H31C 109.5 . .
H31B C31 H31C 109.5 . .
C29 C32 H32A 109.5 . .
C29 C32 H32B 109.5 . .
H32A C32 H32B 109.5 . .
C29 C32 H32C 109.5 . .
H32A C32 H32C 109.5 . .
H32B C32 H32C 109.5 . .
C33 C33 P1 108.2(4) 2_556 .
C33 C33 H33A 110.0 2_556 .
P1 C33 H33A 110.0 . .
C33 C33 H33B 110.0 2_556 .
P1 C33 H33B 110.0 . .
H33A C33 H33B 108.4 . .
C35 C34 C39 120.0 . .
C35 C34 P1 121.0(5) . .
C39 C34 P1 119.0(5) . .
C34 C35 C36 120.0 . .
C34 C35 H35 120.0 . .
C36 C35 H35 120.0 . .
C37 C36 C35 120.0 . .
C37 C36 H36 120.0 . .
C35 C36 H36 120.0 . .
C36 C37 C38 120.0 . .
C36 C37 H37 120.0 . .
C38 C37 H37 120.0 . .
C37 C38 C39 120.0 . .
C37 C38 H38 120.0 . .
C39 C38 H38 120.0 . .
C38 C39 C34 120.0 . .
C38 C39 H39 120.0 . .
C34 C39 H39 120.0 . .
C45 C40 C41 116.9(13) . .
C45 C40 P1 120.6(14) . .
C41 C40 P1 122.4(13) . .
C42 C41 C40 122.9(15) . .
C42 C41 H41 118.5 . .
C40 C41 H41 118.5 . .
C43 C42 C41 119.0(15) . .
C43 C42 H42 120.5 . .
C41 C42 H42 120.5 . .
C42 C43 C44 123.5(16) . .
C42 C43 H43 118.2 . .
C44 C43 H43 118.2 . .
C43 C44 C45 114.9(16) . .
C43 C44 H44 122.5 . .
C45 C44 H44 122.5 . .
C40 C45 C44 122.5(15) . .
C40 C45 H45 118.8 . .
C44 C45 H45 118.8 . .
C34B P1 C40B 105.1(8) . .
C34B P1 C40 97.3(8) . .
C40B P1 C40 9.1(9) . .
C34B P1 C33 100.5(6) . .
C40B P1 C33 103.6(7) . .
C40 P1 C33 110.0(7) . .
C34B P1 C34 10.8(5) . .
C40B P1 C34 110.9(7) . .
C40 P1 C34 102.5(7) . .
C33 P1 C34 107.1(4) . .
C34B P1 Pt1 123.4(5) . .
C40B P1 Pt1 114.9(6) . .
C40 P1 Pt1 117.3(5) . .
C33 P1 Pt1 106.8(2) . .
C34 P1 Pt1 112.7(3) . .
C1 Pt1 C1 89.1(4) . 2_556
C1 Pt1 P1 177.1(3) . .
C1 Pt1 P1 92.0(2) 2_556 .
C1 Pt1 P1 92.0(2) . 2_556
C1 Pt1 P1 177.1(3) 2_556 2_556
P1 Pt1 P1 87.01(10) . 2_556
C23B C21B C16 109(2) . .
C23B C21B C22B 111(3) . .
C16 C21B C22B 109(2) . .
C23B C21B C20 102(2) . .
C16 C21B C20 103.6(17) . .
C22B C21B C20 121(2) . .
C21B C23B C9 113(2) . .
C21B C23B C5 113(3) . .
C9 C23B C5 113(2) . .
C21B C23B C24B 111(3) . .
C9 C23B C24B 105(2) . .
C5 C23B C24B 100(2) . .
C21B C22B H22D 109.5 . .
C21B C22B H22E 109.5 . .
H22D C22B H22E 109.5 . .
C21B C22B H22F 109.5 . .
H22D C22B H22F 109.5 . .
H22E C22B H22F 109.5 . .
C23B C24B H24D 109.5 . .
C23B C24B H24E 109.5 . .
H24D C24B H24E 109.5 . .
C23B C24B H24F 109.5 . .
H24D C24B H24F 109.5 . .
H24E C24B H24F 109.5 . .
C35B C34B C39B 120.0 . .
C35B C34B P1 116.2(7) . .
C39B C34B P1 123.8(7) . .
C34B C35B C36B 120.0 . .
C34B C35B H35B 120.0 . .
C36B C35B H35B 120.0 . .
C35B C36B C37B 120.0 . .
C35B C36B H36B 120.0 . .
C37B C36B H36B 120.0 . .
C36B C37B C38B 120.0 . .
C36B C37B H37B 120.0 . .
C38B C37B H37B 120.0 . .
C39B C38B C37B 120.0 . .
C39B C38B H38B 120.0 . .
C37B C38B H38B 120.0 . .
C38B C39B C34B 120.0 . .
C38B C39B H39B 120.0 . .
C34B C39B H39B 120.0 . .
C41B C40B C45B 120.0 . .
C41B C40B P1 119.4(11) . .
C45B C40B P1 120.3(10) . .
C42B C41B C40B 120.0 . .
C42B C41B H41B 120.0 . .
C40B C41B H41B 120.0 . .
C41B C42B C43B 120.0 . .
C41B C42B H42B 120.0 . .
C43B C42B H42B 120.0 . .
C44B C43B C42B 120.0 . .
C44B C43B H43B 120.0 . .
C42B C43B H43B 120.0 . .
C43B C44B C45B 120.0 . .
C43B C44B H44B 120.0 . .
C45B C44B H44B 120.0 . .
C44B C45B C40B 120.0 . .
C44B C45B H45B 120.0 . .
C40B C45B H45B 120.0 . .

loop_
_geom_bond_atom_site_label_1
_geom_bond_atom_site_label_2
_geom_bond_distance
_geom_bond_site_symmetry_2
C1 C2 1.191(11) .
C1 Pt1 1.994(8) .
C2 C3 1.450(12) .
C3 C20 1.356(12) .
C3 C4 1.443(12) .
C4 C5 1.357(11) .
C4 H4 0.9500 .
C5 C6 1.414(11) .
C5 C23 1.492(14) .
C5 C23B 1.53(3) .
C6 C7 1.341(11) .
C6 H6 0.9500 .
C7 C8 1.449(11) .
C7 C25 1.510(11) .
C8 C9 1.348(11) .
C8 H8 0.9500 .
C9 C10 1.448(11) .
C9 C23B 1.51(3) .
C9 C23 1.540(14) .
C10 C11 1.415(11) .
C10 C15 1.425(11) .
C11 C12 1.367(12) .
C12 C13 1.378(13) .
C12 H12 0.9500 .
C13 C14 1.381(12) .
C13 H13 0.9500 .
C14 C15 1.406(11) .
C14 H14 0.9500 .
C15 C16 1.462(10) .
C16 C17 1.333(11) .
C16 C21 1.533(13) .
C16 C21B 1.54(3) .
C17 C18 1.446(12) .
C17 H17 0.9500 .
C18 C19 1.337(12) .
C18 C29 1.537(12) .
C19 C20 1.415(12) .
C19 H19 0.9500 .
C20 C21 1.530(13) .
C20 C21B 1.67(3) .
C21 C22 1.546(16) .
C21 C23 1.567(18) .
C22 H22A 0.9800 .
C22 H22B 0.9800 .
C22 H22C 0.9800 .
C23 C24 1.535(19) .
C24 H24A 0.9800 .
C24 H24B 0.9800 .
C24 H24C 0.9800 .
C25 C27 1.490(13) .
C25 C28 1.532(13) .
C25 C26 1.546(13) .
C26 H26A 0.9800 .
C26 H26B 0.9800 .
C26 H26C 0.9800 .
C27 H27A 0.9800 .
C27 H27B 0.9800 .
C27 H27C 0.9800 .
C28 H28A 0.9800 .
C28 H28B 0.9800 .
C28 H28C 0.9800 .
C29 C30 1.506(14) .
C29 C32 1.517(14) .
C29 C31 1.529(14) .
C30 H30A 0.9800 .
C30 H30B 0.9800 .
C30 H30C 0.9800 .
C31 H31A 0.9800 .
C31 H31B 0.9800 .
C31 H31C 0.9800 .
C32 H32A 0.9800 .
C32 H32B 0.9800 .
C32 H32C 0.9800 .
C33 C33 1.546(14) 2_556
C33 P1 1.848(7) .
C33 H33A 0.9900 .
C33 H33B 0.9900 .
C34 C35 1.3900 .
C34 C39 1.3900 .
C34 P1 1.867(7) .
C35 C36 1.3900 .
C35 H35 0.9500 .
C36 C37 1.3900 .
C36 H36 0.9500 .
C37 C38 1.3900 .
C37 H37 0.9500 .
C38 C39 1.3900 .
C38 H38 0.9500 .
C39 H39 0.9500 .
C40 C45 1.35(2) .
C40 C41 1.38(2) .
C40 P1 1.826(13) .
C41 C42 1.352(19) .
C41 H41 0.9500 .
C42 C43 1.33(2) .
C42 H42 0.9500 .
C43 C44 1.38(2) .
C43 H43 0.9500 .
C44 C45 1.44(2) .
C44 H44 0.9500 .
C45 H45 0.9500 .
P1 C34B 1.744(10) .
P1 C40B 1.802(13) .
P1 Pt1 2.2610(19) .
Pt1 C1 1.994(8) 2_556
Pt1 P1 2.2610(19) 2_556
C21B C23B 1.45(5) .
C21B C22B 1.57(4) .
C23B C24B 1.63(5) .
C22B H22D 0.9800 .
C22B H22E 0.9800 .
C22B H22F 0.9800 .
C24B H24D 0.9800 .
C24B H24E 0.9800 .
C24B H24F 0.9800 .
C34B C35B 1.3900 .
C34B C39B 1.3900 .
C35B C36B 1.3900 .
C35B H35B 0.9500 .
C36B C37B 1.3900 .
C36B H36B 0.9500 .
C37B C38B 1.3900 .
C37B H37B 0.9500 .
C38B C39B 1.3900 .
C38B H38B 0.9500 .
C39B H39B 0.9500 .
C40B C41B 1.3900 .
C40B C45B 1.3900 .
C41B C42B 1.3900 .
C41B H41B 0.9500 .
C42B C43B 1.3900 .
C42B H42B 0.9500 .
C43B C44B 1.3900 .
C43B H43B 0.9500 .
C44B C45B 1.3900 .
C44B H44B 0.9500 .
C45B H45B 0.9500 .

loop_
_geom_torsion_atom_site_label_1
_geom_torsion_atom_site_label_2
_geom_torsion_atom_site_label_3
_geom_torsion_atom_site_label_4
_geom_torsion
_geom_torsion_site_symmetry_1
_geom_torsion_site_symmetry_4
Pt1 C1 C2 C3 -117(15) . .
C1 C2 C3 C20 146(15) . .
C1 C2 C3 C4 -33(16) . .
C20 C3 C4 C5 -6.5(16) . .
C2 C3 C4 C5 172.2(9) . .
C3 C4 C5 C6 -179.2(9) . .
C3 C4 C5 C23 -10.0(15) . .
C3 C4 C5 C23B 13(2) . .
C4 C5 C6 C7 -177.1(9) . .
C23 C5 C6 C7 13.7(14) . .
C23B C5 C6 C7 -10(2) . .
C5 C6 C7 C8 4.5(13) . .
C5 C6 C7 C25 -177.1(8) . .
C6 C7 C8 C9 -6.8(13) . .
C25 C7 C8 C9 174.7(8) . .
C7 C8 C9 C10 -176.8(8) . .
C7 C8 C9 C23B 14(2) . .
C7 C8 C9 C23 -9.1(13) . .
C8 C9 C10 C11 -2.5(12) . .
C23B C9 C10 C11 167.0(18) . .
C23 C9 C10 C11 -170.2(9) . .
C8 C9 C10 C15 175.3(8) . .
C23B C9 C10 C15 -15.2(19) . .
C23 C9 C10 C15 7.6(12) . .
C15 C10 C11 C12 -4.0(13) . .
C9 C10 C11 C12 173.8(8) . .
C10 C11 C12 C13 -1.0(15) . .
C11 C12 C13 C14 3.3(16) . .
C12 C13 C14 C15 -0.6(15) . .
C13 C14 C15 C10 -4.4(13) . .
C13 C14 C15 C16 174.4(9) . .
C11 C10 C15 C14 6.5(12) . .
C9 C10 C15 C14 -171.3(8) . .
C11 C10 C15 C16 -172.3(8) . .
C9 C10 C15 C16 9.9(12) . .
C14 C15 C16 C17 -4.2(14) . .
C10 C15 C16 C17 174.6(8) . .
C14 C15 C16 C21 -166.8(8) . .
C10 C15 C16 C21 11.9(12) . .
C14 C15 C16 C21B 153.3(15) . .
C10 C15 C16 C21B -28.0(17) . .
C15 C16 C17 C18 -176.3(8) . .
C21 C16 C17 C18 -13.8(13) . .
C21B C16 C17 C18 27.7(19) . .
C16 C17 C18 C19 -5.6(14) . .
C16 C17 C18 C29 176.1(9) . .
C17 C18 C19 C20 4.6(15) . .
C29 C18 C19 C20 -177.2(10) . .
C4 C3 C20 C19 -179.9(10) . .
C2 C3 C20 C19 1.6(17) . .
C4 C3 C20 C21 -11.9(16) . .
C2 C3 C20 C21 169.5(10) . .
C4 C3 C20 C21B 26.7(18) . .
C2 C3 C20 C21B -151.9(15) . .
C18 C19 C20 C3 -176.4(10) . .
C18 C19 C20 C21 15.6(16) . .
C18 C19 C20 C21B -23.9(19) . .
C3 C20 C21 C16 159.1(9) . .
C19 C20 C21 C16 -32.3(13) . .
C21B C20 C21 C16 66.7(19) . .
C3 C20 C21 C22 -80.9(12) . .
C19 C20 C21 C22 87.7(12) . .
C21B C20 C21 C22 -173(2) . .
C3 C20 C21 C23 41.7(14) . .
C19 C20 C21 C23 -149.7(10) . .
C21B C20 C21 C23 -50.7(19) . .
C17 C16 C21 C20 31.1(12) . .
C15 C16 C21 C20 -164.7(8) . .
C21B C16 C21 C20 -72(2) . .
C17 C16 C21 C22 -89.6(10) . .
C15 C16 C21 C22 74.6(10) . .
C21B C16 C21 C22 167(2) . .
C17 C16 C21 C23 148.2(9) . .
C15 C16 C21 C23 -47.6(12) . .
C21B C16 C21 C23 45.1(19) . .
C4 C5 C23 C24 -78.8(12) . .
C6 C5 C23 C24 91.0(11) . .
C23B C5 C23 C24 -169(4) . .
C4 C5 C23 C9 162.4(9) . .
C6 C5 C23 C9 -27.8(14) . .
C23B C5 C23 C9 72(4) . .
C4 C5 C23 C21 41.5(15) . .
C6 C5 C23 C21 -148.7(9) . .
C23B C5 C23 C21 -49(4) . .
C8 C9 C23 C5 25.6(14) . .
C10 C9 C23 C5 -165.7(9) . .
C23B C9 C23 C5 -76(4) . .
C8 C9 C23 C24 -91.8(11) . .
C10 C9 C23 C24 76.9(11) . .
C23B C9 C23 C24 166(5) . .
C8 C9 C23 C21 147.9(9) . .
C10 C9 C23 C21 -43.4(13) . .
C23B C9 C23 C21 46(4) . .
C20 C21 C23 C5 -54.7(13) . .
C16 C21 C23 C5 -174.2(8) . .
C22 C21 C23 C5 66.1(12) . .
C20 C21 C23 C24 62.5(12) . .
C16 C21 C23 C24 -57.0(11) . .
C22 C21 C23 C24 -176.6(9) . .
C20 C21 C23 C9 -178.8(8) . .
C16 C21 C23 C9 61.7(12) . .
C22 C21 C23 C9 -57.9(12) . .
C6 C7 C25 C27 125.9(10) . .
C8 C7 C25 C27 -55.7(11) . .
C6 C7 C25 C28 2.4(13) . .
C8 C7 C25 C28 -179.3(8) . .
C6 C7 C25 C26 -113.9(10) . .
C8 C7 C25 C26 64.5(10) . .
C19 C18 C29 C30 121.1(12) . .
C17 C18 C29 C30 -60.7(12) . .
C19 C18 C29 C32 -117.7(12) . .
C17 C18 C29 C32 60.4(12) . .
C19 C18 C29 C31 2.6(15) . .
C17 C18 C29 C31 -179.3(9) . .
C39 C34 C35 C36 0.0 . .
P1 C34 C35 C36 178.9(9) . .
C34 C35 C36 C37 0.0 . .
C35 C36 C37 C38 0.0 . .
C36 C37 C38 C39 0.0 . .
C37 C38 C39 C34 0.0 . .
C35 C34 C39 C38 0.0 . .
P1 C34 C39 C38 -178.9(8) . .
C45 C40 C41 C42 2(2) . .
P1 C40 C41 C42 178.1(12) . .
C40 C41 C42 C43 0(2) . .
C41 C42 C43 C44 -4(3) . .
C42 C43 C44 C45 6(2) . .
C41 C40 C45 C44 0(2) . .
P1 C40 C45 C44 -176.0(12) . .
C43 C44 C45 C40 -4(2) . .
C45 C40 P1 C34B -147.5(13) . .
C41 C40 P1 C34B 36.9(15) . .
C45 C40 P1 C40B 2(6) . .
C41 C40 P1 C40B -174(8) . .
C45 C40 P1 C33 -43.5(15) . .
C41 C40 P1 C33 141.0(13) . .
C45 C40 P1 C34 -157.2(13) . .
C41 C40 P1 C34 27.3(15) . .
C45 C40 P1 Pt1 78.8(15) . .
C41 C40 P1 Pt1 -96.7(14) . .
C33 C33 P1 C34B -89.0(9) 2_556 .
C33 C33 P1 C40B 162.5(9) 2_556 .
C33 C33 P1 C40 169.1(8) 2_556 .
C33 C33 P1 C34 -80.2(8) 2_556 .
C33 C33 P1 Pt1 40.8(7) 2_556 .
C35 C34 P1 C34B -176(5) . .
C39 C34 P1 C34B 3(4) . .
C35 C34 P1 C40B -117.3(9) . .
C39 C34 P1 C40B 61.6(10) . .
C35 C34 P1 C40 -113.9(8) . .
C39 C34 P1 C40 65.0(8) . .
C35 C34 P1 C33 130.3(6) . .
C39 C34 P1 C33 -50.8(7) . .
C35 C34 P1 Pt1 13.2(7) . .
C39 C34 P1 Pt1 -167.9(5) . .
C2 C1 Pt1 C1 -62(12) . 2_556
C2 C1 Pt1 P1 51(14) . .
C2 C1 Pt1 P1 121(12) . 2_556
C34B P1 Pt1 C1 173(4) . .
C40B P1 Pt1 C1 -56(4) . .
C40 P1 Pt1 C1 -66(4) . .
C33 P1 Pt1 C1 58(4) . .
C34 P1 Pt1 C1 176(4) . .
C34B P1 Pt1 C1 -74.5(8) . 2_556
C40B P1 Pt1 C1 56.0(8) . 2_556
C40 P1 Pt1 C1 46.3(8) . 2_556
C33 P1 Pt1 C1 170.2(4) . 2_556
C34 P1 Pt1 C1 -72.4(5) . 2_556
C34B P1 Pt1 P1 102.7(7) . 2_556
C40B P1 Pt1 P1 -126.7(7) . 2_556
C40 P1 Pt1 P1 -136.5(8) . 2_556
C33 P1 Pt1 P1 -12.5(3) . 2_556
C34 P1 Pt1 P1 104.8(4) . 2_556
C17 C16 C21B C23B -149(2) . .
C15 C16 C21B C23B 52(3) . .
C21 C16 C21B C23B -52(2) . .
C17 C16 C21B C22B 90(2) . .
C15 C16 C21B C22B -69(2) . .
C21 C16 C21B C22B -173(3) . .
C17 C16 C21B C20 -40(2) . .
C15 C16 C21B C20 160.9(12) . .
C21 C16 C21B C20 57.0(16) . .
C3 C20 C21B C23B -53(3) . .
C19 C20 C21B C23B 152(2) . .
C21 C20 C21B C23B 52(2) . .
C3 C20 C21B C16 -166.4(13) . .
C19 C20 C21B C16 39(2) . .
C21 C20 C21B C16 -61.3(17) . .
C3 C20 C21B C22B 71(3) . .
C19 C20 C21B C22B -84(3) . .
C21 C20 C21B C22B 176(4) . .
C16 C21B C23B C9 -60(3) . .
C22B C21B C23B C9 61(3) . .
C20 C21B C23B C9 -169(2) . .
C16 C21B C23B C5 169.6(19) . .
C22B C21B C23B C5 -70(3) . .
C20 C21B C23B C5 60(3) . .
C16 C21B C23B C24B 58(3) . .
C22B C21B C23B C24B 179(3) . .
C20 C21B C23B C24B -51(3) . .
C8 C9 C23B C21B -148(2) . .
C10 C9 C23B C21B 42(3) . .
C23 C9 C23B C21B -59(4) . .
C8 C9 C23B C5 -18(3) . .
C10 C9 C23B C5 172.2(16) . .
C23 C9 C23B C5 72(4) . .
C8 C9 C23B C24B 91(2) . .
C10 C9 C23B C24B -79(2) . .
C23 C9 C23B C24B -180(5) . .
C4 C5 C23B C21B -46(3) . .
C6 C5 C23B C21B 146(2) . .
C23 C5 C23B C21B 54(4) . .
C4 C5 C23B C9 -176.3(17) . .
C6 C5 C23B C9 16(3) . .
C23 C5 C23B C9 -76(4) . .
C4 C5 C23B C24B 72(2) . .
C6 C5 C23B C24B -96(2) . .
C23 C5 C23B C24B 172(5) . .
C40B P1 C34B C35B -115.6(10) . .
C40 P1 C34B C35B -110.9(9) . .
C33 P1 C34B C35B 137.1(8) . .
C34 P1 C34B C35B 8(4) . .
Pt1 P1 C34B C35B 18.8(11) . .
C40B P1 C34B C39B 62.3(12) . .
C40 P1 C34B C39B 67.0(11) . .
C33 P1 C34B C39B -45.0(10) . .
C34 P1 C34B C39B -174(5) . .
Pt1 P1 C34B C39B -163.3(7) . .
C39B C34B C35B C36B 0.0 . .
P1 C34B C35B C36B 178.0(12) . .
C34B C35B C36B C37B 0.0 . .
C35B C36B C37B C38B 0.0 . .
C36B C37B C38B C39B 0.0 . .
C37B C38B C39B C34B 0.0 . .
C35B C34B C39B C38B 0.0 . .
P1 C34B C39B C38B -177.8(13) . .
C34B P1 C40B C41B 12.0(12) . .
C40 P1 C40B C41B -20(6) . .
C33 P1 C40B C41B 117.0(11) . .
C34 P1 C40B C41B 2.4(13) . .
Pt1 P1 C40B C41B -126.9(11) . .
C34B P1 C40B C45B -174.1(11) . .
C40 P1 C40B C45B 154(7) . .
C33 P1 C40B C45B -69.1(13) . .
C34 P1 C40B C45B 176.3(10) . .
Pt1 P1 C40B C45B 47.0(14) . .
C45B C40B C41B C42B 0.0 . .
P1 C40B C41B C42B 173.9(15) . .
C40B C41B C42B C43B 0.0 . .
C41B C42B C43B C44B 0.0 . .
C42B C43B C44B C45B 0.0 . .
C43B C44B C45B C40B 0.0 . .
C41B C40B C45B C44B 0.0 . .
P1 C40B C45B C44B -173.9(15) . .

loop_
_platon_squeeze_void_nr
_platon_squeeze_void_average_x
_platon_squeeze_void_average_y
_platon_squeeze_void_average_z
_platon_squeeze_void_volume
_platon_squeeze_void_count_electrons
_platon_squeeze_void_content
1 -0.010 0.250 0.500 507 108 ' '
2 -0.021 0.250 1.000 507 107 ' '
3 -0.005 0.750 0.000 507 107 ' '
4 -0.020 0.750 0.500 507 108 ' '
